data_1520659
loop_
_publ_author_name
'Sproul, Kyle C.'
'Chalifoux, Wesley A.'

_publ_section_title
;
 Highly Regio- and Diastereoselective Formation of Tetrasubstituted
 (Z)-1,2-Dihaloalkenes from the Halogenation of Trimethylsilyl Alkynes
 with ICl.
;
_journal_issue 13
_journal_name_full 'Organic letters'
_journal_page_first 3334
_journal_page_last 3337
_journal_paper_doi 10.1021/acs.orglett.5b01558
_journal_volume 17
_journal_year 2015
_chemical_formula_sum 'C22 H32 Cl2 I2 Si2'
_chemical_formula_weight 677.35
_space_group_crystal_system monoclinic
_space_group_IT_number 14
_space_group_name_Hall '-P 2yn'
_space_group_name_H-M_alt 'P 1 21/n 1'
_symmetry_space_group_name_Hall '-P 2yn'
_symmetry_space_group_name_H-M 'P 1 21/n 1'
_atom_sites_solution_hydrogens geom
_audit_creation_method SHELXL-2014/6
_cell_angle_alpha 90
_cell_angle_beta 106.2750(10)
_cell_angle_gamma 90
_cell_formula_units_Z 4
_cell_length_a 13.1915(4)
_cell_length_b 9.4009(3)
_cell_length_c 22.0383(6)
_cell_measurement_reflns_used 9716
_cell_measurement_temperature 100(2)
_cell_measurement_theta_max 31.51
_cell_measurement_theta_min 2.37
_cell_volume 2623.49(14)
_computing_cell_refinement 'Bruker SAINT'
_computing_data_collection 'Bruker APEX2'
_computing_data_reduction 'Bruker SAINT'
_computing_molecular_graphics 'Bruker SHELXTL'
_computing_publication_material 'Bruker SHELXTL'
_computing_structure_refinement 'SHELXL-2014/6 (Sheldrick, 2014)'
_computing_structure_solution 'SHELXS-97 (Sheldrick 2008)'
_diffrn_ambient_temperature 100(2)
_diffrn_measured_fraction_theta_full 0.999
_diffrn_measured_fraction_theta_max 0.997
_diffrn_measurement_device_type 'Bruker APEX-II CCD'
_diffrn_measurement_method '\f and \w scans'
_diffrn_radiation_type MoK\a
_diffrn_radiation_wavelength 0.71073
_diffrn_reflns_av_R_equivalents 0.0223
_diffrn_reflns_av_unetI/netI 0.0129
_diffrn_reflns_laue_measured_fraction_full 0.999
_diffrn_reflns_laue_measured_fraction_max 0.997
_diffrn_reflns_limit_h_max 18
_diffrn_reflns_limit_h_min -18
_diffrn_reflns_limit_k_max 13
_diffrn_reflns_limit_k_min -12
_diffrn_reflns_limit_l_max 31
_diffrn_reflns_limit_l_min -31
_diffrn_reflns_number 54461
_diffrn_reflns_point_group_measured_fraction_full 0.999
_diffrn_reflns_point_group_measured_fraction_max 0.997
_diffrn_reflns_theta_full 25.242
_diffrn_reflns_theta_max 30.499
_diffrn_reflns_theta_min 1.626
_exptl_absorpt_coefficient_mu 2.700
_exptl_absorpt_correction_T_max 0.738
_exptl_absorpt_correction_T_min 0.390
_exptl_absorpt_correction_type multi-scan
_exptl_absorpt_process_details SADABS
_exptl_crystal_colour colourless
_exptl_crystal_density_diffrn 1.715
_exptl_crystal_description block
_exptl_crystal_F_000 1328
_exptl_crystal_size_max 0.429
_exptl_crystal_size_mid 0.249
_exptl_crystal_size_min 0.120
_refine_diff_density_max 0.786
_refine_diff_density_min -0.623
_refine_diff_density_rms 0.070
_refine_ls_extinction_coef 0.00026(5)
_refine_ls_extinction_expression Fc^*^=kFc[1+0.001xFc^2^\l^3^/sin(2\q)]^-1/4^
_refine_ls_extinction_method SHELXL
_refine_ls_goodness_of_fit_ref 1.087
_refine_ls_hydrogen_treatment constr
_refine_ls_matrix_type full
_refine_ls_number_parameters 260
_refine_ls_number_reflns 7979
_refine_ls_number_restraints 0
_refine_ls_restrained_S_all 1.087
_refine_ls_R_factor_all 0.0198
_refine_ls_R_factor_gt 0.0183
_refine_ls_shift/su_max 0.003
_refine_ls_shift/su_mean 0.000
_refine_ls_structure_factor_coef Fsqd
_refine_ls_weighting_details 'w=1/[\s^2^(Fo^2^)+(0.0191P)^2^+1.9018P] where P=(Fo^2^+2Fc^2^)/3'
_refine_ls_weighting_scheme calc
_refine_ls_wR_factor_gt 0.0440
_refine_ls_wR_factor_ref 0.0446
_reflns_Friedel_coverage 0.000
_reflns_number_gt 7580
_reflns_number_total 7979
_reflns_threshold_expression 'I > 2\s(I)'
_cod_data_source_file ol5b01558_si_002.cif
_cod_data_source_block ks001_0m
_cod_depositor_comments 'Adding full bibliography for 1520659--1520660.cif.'
_cod_database_code 1520659
_shelx_space_group_comment
; 
The symmetry employed for this shelxl refinement is uniquely defined 
by the following loop, which should always be used as a source of 
symmetry information in preference to the above space-group names. 
They are only intended as comments. 
;
_shelx_estimated_absorpt_t_min 0.390
_shelx_estimated_absorpt_t_max 0.738
_shelxl_version_number 2014/6

loop_
_space_group_symop_operation_xyz
'x, y, z'
'-x+1/2, y+1/2, -z+1/2'
'-x, -y, -z'
'x-1/2, -y-1/2, z-1/2'

loop_
_atom_site_label
_atom_site_type_symbol
_atom_site_fract_x
_atom_site_fract_y
_atom_site_fract_z
_atom_site_U_iso_or_equiv
_atom_site_adp_type
_atom_site_occupancy
_atom_site_site_symmetry_order
_atom_site_calc_flag
_atom_site_refinement_flags_posn
_atom_site_refinement_flags_adp
I1 I 0.36627(2) 0.80665(2) 0.17069(2) 0.02022(3) Uani 1 1 d . .
I2 I 0.95076(2) 0.34523(2) 0.56154(2) 0.02145(3) Uani 1 1 d . .
Si1 Si 0.38159(3) 0.83327(5) 0.32595(2) 0.01891(8) Uani 1 1 d . .
Si2 Si 0.78947(3) 0.14204(4) 0.45340(2) 0.01737(8) Uani 1 1 d . .
Cl1 Cl 0.50558(3) 0.50806(4) 0.21083(2) 0.02097(7) Uani 1 1 d . .
Cl2 Cl 0.78257(3) 0.61205(4) 0.50404(2) 0.02036(7) Uani 1 1 d . .
C1 C 0.61370(10) 0.51379(14) 0.36850(6) 0.0121(2) Uani 1 1 d . .
C2 C 0.63814(10) 0.44416(14) 0.42735(6) 0.0131(2) Uani 1 1 d . .
C3 C 0.55819(11) 0.38313(16) 0.44914(7) 0.0175(3) Uani 1 1 d . .
H3A H 0.5757 0.3375 0.4892 0.021 Uiso 1 1 calc R U
C4 C 0.45367(12) 0.38849(17) 0.41299(7) 0.0194(3) Uani 1 1 d . .
H4A H 0.4001 0.3444 0.4276 0.023 Uiso 1 1 calc R U
C5 C 0.42809(11) 0.45874(16) 0.35535(7) 0.0172(3) Uani 1 1 d . .
H5A H 0.3565 0.4634 0.3306 0.021 Uiso 1 1 calc R U
C6 C 0.50703(10) 0.52292(14) 0.33339(6) 0.0132(2) Uani 1 1 d . .
C7 C 0.69924(10) 0.57350(15) 0.34388(6) 0.0124(2) Uani 1 1 d . .
C8 C 0.77690(11) 0.48369(15) 0.33339(6) 0.0152(2) Uani 1 1 d . .
H8A H 0.7765 0.3856 0.3437 0.018 Uiso 1 1 calc R U
C9 C 0.85493(11) 0.53621(17) 0.30803(7) 0.0185(3) Uani 1 1 d . .
H9A H 0.9064 0.4735 0.3002 0.022 Uiso 1 1 calc R U
C10 C 0.85778(11) 0.67986(17) 0.29409(7) 0.0193(3) Uani 1 1 d . .
H10A H 0.9113 0.7158 0.2770 0.023 Uiso 1 1 calc R U
C11 C 0.78180(12) 0.77093(16) 0.30527(7) 0.0189(3) Uani 1 1 d . .
H11A H 0.7840 0.8696 0.2964 0.023 Uiso 1 1 calc R U
C12 C 0.70273(11) 0.71805(15) 0.32939(7) 0.0163(2) Uani 1 1 d . .
H12A H 0.6504 0.7807 0.3361 0.020 Uiso 1 1 calc R U
C13 C 0.47308(10) 0.59961(15) 0.27174(6) 0.0138(2) Uani 1 1 d . .
C14 C 0.41880(10) 0.72183(15) 0.26326(6) 0.0148(2) Uani 1 1 d . .
C15 C 0.47812(13) 0.81382(17) 0.40587(7) 0.0224(3) Uani 1 1 d . .
H15A H 0.4568 0.8752 0.4361 0.034 Uiso 1 1 calc R U
H15B H 0.5486 0.8415 0.4037 0.034 Uiso 1 1 calc R U
H15C H 0.4795 0.7146 0.4197 0.034 Uiso 1 1 calc R U
C16 C 0.24689(15) 0.7808(3) 0.32853(11) 0.0411(5) Uani 1 1 d . .
H16A H 0.2217 0.8481 0.3550 0.062 Uiso 1 1 calc R U
H16B H 0.2492 0.6849 0.3463 0.062 Uiso 1 1 calc R U
H16C H 0.1988 0.7818 0.2856 0.062 Uiso 1 1 calc R U
C17 C 0.38076(18) 1.0244(2) 0.30365(9) 0.0375(5) Uani 1 1 d . .
H17A H 0.3775 1.0837 0.3396 0.056 Uiso 1 1 calc R U
H17B H 0.3190 1.0437 0.2678 0.056 Uiso 1 1 calc R U
H17C H 0.4453 1.0465 0.2918 0.056 Uiso 1 1 calc R U
C18 C 0.74708(11) 0.44294(15) 0.47121(6) 0.0139(2) Uani 1 1 d . .
C19 C 0.80805(11) 0.32783(15) 0.48822(6) 0.0153(2) Uani 1 1 d . .
C20 C 0.77870(16) 0.01453(18) 0.51619(8) 0.0303(4) Uani 1 1 d . .
H20B H 0.7733 -0.0827 0.4995 0.045 Uiso 1 1 calc R U
H20C H 0.7156 0.0368 0.5295 0.045 Uiso 1 1 calc R U
H20D H 0.8415 0.0225 0.5525 0.045 Uiso 1 1 calc R U
C21 C 0.66922(13) 0.12322(17) 0.38510(8) 0.0232(3) Uani 1 1 d . .
H21A H 0.6702 0.0305 0.3650 0.035 Uiso 1 1 calc R U
H21D H 0.6682 0.1989 0.3544 0.035 Uiso 1 1 calc R U
H21B H 0.6061 0.1304 0.4000 0.035 Uiso 1 1 calc R U
C22 C 0.90758(15) 0.1034(2) 0.42558(9) 0.0321(4) Uani 1 1 d . .
H22D H 0.9062 0.0036 0.4126 0.048 Uiso 1 1 calc R U
H22A H 0.9718 0.1216 0.4599 0.048 Uiso 1 1 calc R U
H22B H 0.9069 0.1649 0.3895 0.048 Uiso 1 1 calc R U

loop_
_atom_site_aniso_label
_atom_site_aniso_U_11
_atom_site_aniso_U_22
_atom_site_aniso_U_33
_atom_site_aniso_U_23
_atom_site_aniso_U_13
_atom_site_aniso_U_12
I1 0.01722(5) 0.02509(6) 0.01826(5) 0.00842(3) 0.00480(3) 0.00607(3)
I2 0.01703(5) 0.02694(6) 0.01695(5) 0.00270(3) -0.00088(3) -0.00002(3)
Si1 0.01574(17) 0.0181(2) 0.02251(19) -0.00491(15) 0.00473(15) 0.00215(14)
Si2 0.02352(19) 0.01320(18) 0.01621(17) 0.00102(14) 0.00692(15) 0.00319(14)
Cl1 0.02345(16) 0.02454(18) 0.01657(15) -0.00020(13) 0.00830(12) 0.00801(13)
Cl2 0.02565(16) 0.01435(15) 0.01935(15) -0.00359(12) 0.00348(13) -0.00258(12)
C1 0.0135(5) 0.0099(6) 0.0140(5) 0.0003(4) 0.0057(4) 0.0001(4)
C2 0.0156(6) 0.0111(6) 0.0131(5) 0.0008(4) 0.0048(5) 0.0002(4)
C3 0.0204(6) 0.0173(7) 0.0167(6) 0.0036(5) 0.0085(5) -0.0006(5)
C4 0.0181(6) 0.0198(7) 0.0234(7) 0.0028(6) 0.0107(5) -0.0026(5)
C5 0.0134(6) 0.0183(7) 0.0211(6) 0.0013(5) 0.0069(5) -0.0015(5)
C6 0.0136(5) 0.0118(6) 0.0152(6) 0.0017(5) 0.0057(5) 0.0007(4)
C7 0.0123(5) 0.0137(6) 0.0109(5) 0.0013(4) 0.0029(4) -0.0009(4)
C8 0.0155(6) 0.0146(6) 0.0156(6) 0.0002(5) 0.0047(5) 0.0003(5)
C9 0.0143(6) 0.0242(7) 0.0181(6) -0.0030(5) 0.0065(5) -0.0010(5)
C10 0.0154(6) 0.0278(8) 0.0151(6) 0.0005(5) 0.0051(5) -0.0068(5)
C11 0.0197(6) 0.0169(7) 0.0193(6) 0.0047(5) 0.0041(5) -0.0044(5)
C12 0.0164(6) 0.0130(6) 0.0198(6) 0.0027(5) 0.0057(5) 0.0004(5)
C13 0.0121(5) 0.0161(6) 0.0138(5) 0.0001(5) 0.0046(4) 0.0001(4)
C14 0.0129(5) 0.0162(6) 0.0154(6) 0.0024(5) 0.0041(5) 0.0005(5)
C15 0.0300(8) 0.0209(7) 0.0184(7) -0.0003(6) 0.0100(6) 0.0007(6)
C16 0.0221(8) 0.0514(13) 0.0547(12) -0.0300(10) 0.0187(8) -0.0065(8)
C17 0.0492(11) 0.0185(8) 0.0329(9) -0.0028(7) -0.0083(8) 0.0091(8)
C18 0.0173(6) 0.0128(6) 0.0116(5) -0.0010(5) 0.0039(5) -0.0018(5)
C19 0.0163(6) 0.0168(6) 0.0122(6) 0.0005(5) 0.0029(5) -0.0009(5)
C20 0.0485(11) 0.0168(8) 0.0279(8) 0.0048(6) 0.0144(8) 0.0025(7)
C21 0.0292(8) 0.0144(7) 0.0236(7) -0.0055(6) 0.0033(6) -0.0044(6)
C22 0.0344(9) 0.0356(10) 0.0307(9) -0.0039(7) 0.0164(7) 0.0100(7)

loop_
_atom_type_symbol
_atom_type_description
_atom_type_scat_dispersion_real
_atom_type_scat_dispersion_imag
_atom_type_scat_source
C C 0.0033 0.0016 'International Tables Vol C Tables 4.2.6.8 and 6.1.1.4'
H H 0.0000 0.0000 'International Tables Vol C Tables 4.2.6.8 and 6.1.1.4'
Si Si 0.0817 0.0704 'International Tables Vol C Tables 4.2.6.8 and 6.1.1.4'
I I -0.4742 1.8119 'International Tables Vol C Tables 4.2.6.8 and 6.1.1.4'
Cl Cl 0.1484 0.1585 'International Tables Vol C Tables 4.2.6.8 and 6.1.1.4'

loop_
_geom_angle_atom_site_label_1
_geom_angle_atom_site_label_2
_geom_angle_atom_site_label_3
_geom_angle
C16 Si1 C17 109.20(11)
C16 Si1 C15 110.44(9)
C17 Si1 C15 107.15(8)
C16 Si1 C14 108.60(7)
C17 Si1 C14 108.85(8)
C15 Si1 C14 112.54(7)
C22 Si2 C21 108.45(8)
C22 Si2 C20 111.31(9)
C21 Si2 C20 108.27(8)
C22 Si2 C19 106.71(8)
C21 Si2 C19 113.49(7)
C20 Si2 C19 108.65(7)
C6 C1 C2 118.11(12)
C6 C1 C7 121.28(12)
C2 C1 C7 120.60(12)
C3 C2 C1 120.49(12)
C3 C2 C18 117.19(12)
C1 C2 C18 122.11(12)
C4 C3 C2 120.78(13)
C4 C3 H3A 119.6
C2 C3 H3A 119.6
C5 C4 C3 119.42(13)
C5 C4 H4A 120.3
C3 C4 H4A 120.3
C4 C5 C6 120.50(13)
C4 C5 H5A 119.7
C6 C5 H5A 119.7
C5 C6 C1 120.63(12)
C5 C6 C13 117.39(12)
C1 C6 C13 121.98(11)
C8 C7 C12 118.48(12)
C8 C7 C1 119.84(12)
C12 C7 C1 121.66(12)
C9 C8 C7 120.76(13)
C9 C8 H8A 119.6
C7 C8 H8A 119.6
C10 C9 C8 120.19(14)
C10 C9 H9A 119.9
C8 C9 H9A 119.9
C9 C10 C11 119.60(13)
C9 C10 H10A 120.2
C11 C10 H10A 120.2
C12 C11 C10 120.20(14)
C12 C11 H11A 119.9
C10 C11 H11A 119.9
C11 C12 C7 120.74(13)
C11 C12 H12A 119.6
C7 C12 H12A 119.6
C14 C13 C6 123.65(12)
C14 C13 Cl1 123.55(11)
C6 C13 Cl1 112.72(10)
C13 C14 Si1 127.39(11)
C13 C14 I1 118.38(10)
Si1 C14 I1 114.23(7)
Si1 C15 H15A 109.5
Si1 C15 H15B 109.5
H15A C15 H15B 109.5
Si1 C15 H15C 109.5
H15A C15 H15C 109.5
H15B C15 H15C 109.5
Si1 C16 H16A 109.5
Si1 C16 H16B 109.5
H16A C16 H16B 109.5
Si1 C16 H16C 109.5
H16A C16 H16C 109.5
H16B C16 H16C 109.5
Si1 C17 H17A 109.5
Si1 C17 H17B 109.5
H17A C17 H17B 109.5
Si1 C17 H17C 109.5
H17A C17 H17C 109.5
H17B C17 H17C 109.5
C19 C18 C2 125.65(13)
C19 C18 Cl2 123.18(11)
C2 C18 Cl2 110.96(10)
C18 C19 Si2 129.23(11)
C18 C19 I2 119.20(10)
Si2 C19 I2 111.52(7)
Si2 C20 H20B 109.5
Si2 C20 H20C 109.5
H20B C20 H20C 109.5
Si2 C20 H20D 109.5
H20B C20 H20D 109.5
H20C C20 H20D 109.5
Si2 C21 H21A 109.5
Si2 C21 H21D 109.5
H21A C21 H21D 109.5
Si2 C21 H21B 109.5
H21A C21 H21B 109.5
H21D C21 H21B 109.5
Si2 C22 H22D 109.5
Si2 C22 H22A 109.5
H22D C22 H22A 109.5
Si2 C22 H22B 109.5
H22D C22 H22B 109.5
H22A C22 H22B 109.5

loop_
_geom_bond_atom_site_label_1
_geom_bond_atom_site_label_2
_geom_bond_distance
I1 C14 2.1179(14)
I2 C19 2.1159(14)
Si1 C16 1.8602(19)
Si1 C17 1.862(2)
Si1 C15 1.8709(17)
Si1 C14 1.9046(15)
Si2 C22 1.8631(17)
Si2 C21 1.8642(16)
Si2 C20 1.8660(17)
Si2 C19 1.8958(15)
Cl1 C13 1.7462(14)
Cl2 C18 1.7551(14)
C1 C6 1.4057(18)
C1 C2 1.4070(18)
C1 C7 1.4919(17)
C2 C3 1.3987(18)
C2 C18 1.4903(19)
C3 C4 1.387(2)
C3 H3A 0.9500
C4 C5 1.387(2)
C4 H4A 0.9500
C5 C6 1.4019(18)
C5 H5A 0.9500
C6 C13 1.4918(18)
C7 C8 1.3959(18)
C7 C12 1.3996(19)
C8 C9 1.3922(19)
C8 H8A 0.9500
C9 C10 1.388(2)
C9 H9A 0.9500
C10 C11 1.392(2)
C10 H10A 0.9500
C11 C12 1.3887(19)
C11 H11A 0.9500
C12 H12A 0.9500
C13 C14 1.3389(19)
C15 H15A 0.9800
C15 H15B 0.9800
C15 H15C 0.9800
C16 H16A 0.9800
C16 H16B 0.9800
C16 H16C 0.9800
C17 H17A 0.9800
C17 H17B 0.9800
C17 H17C 0.9800
C18 C19 1.338(2)
C20 H20B 0.9800
C20 H20C 0.9800
C20 H20D 0.9800
C21 H21A 0.9800
C21 H21D 0.9800
C21 H21B 0.9800
C22 H22D 0.9800
C22 H22A 0.9800
C22 H22B 0.9800

loop_
_geom_torsion_atom_site_label_1
_geom_torsion_atom_site_label_2
_geom_torsion_atom_site_label_3
_geom_torsion_atom_site_label_4
_geom_torsion
C6 C1 C2 C3 1.5(2)
C7 C1 C2 C3 -177.35(13)
C6 C1 C2 C18 -173.06(12)
C7 C1 C2 C18 8.1(2)
C1 C2 C3 C4 0.8(2)
C18 C2 C3 C4 175.60(14)
C2 C3 C4 C5 -1.8(2)
C3 C4 C5 C6 0.5(2)
C4 C5 C6 C1 1.8(2)
C4 C5 C6 C13 -178.50(13)
C2 C1 C6 C5 -2.8(2)
C7 C1 C6 C5 176.07(13)
C2 C1 C6 C13 177.53(12)
C7 C1 C6 C13 -3.6(2)
C6 C1 C7 C8 -118.63(15)
C2 C1 C7 C8 60.19(18)
C6 C1 C7 C12 59.83(18)
C2 C1 C7 C12 -121.34(15)
C12 C7 C8 C9 -1.1(2)
C1 C7 C8 C9 177.38(13)
C7 C8 C9 C10 1.4(2)
C8 C9 C10 C11 -0.4(2)
C9 C10 C11 C12 -0.9(2)
C10 C11 C12 C7 1.2(2)
C8 C7 C12 C11 -0.2(2)
C1 C7 C12 C11 -178.64(13)
C5 C6 C13 C14 69.62(19)
C1 C6 C13 C14 -110.68(16)
C5 C6 C13 Cl1 -107.18(13)
C1 C6 C13 Cl1 72.52(15)
C6 C13 C14 Si1 5.1(2)
Cl1 C13 C14 Si1 -178.43(8)
C6 C13 C14 I1 -174.97(10)
Cl1 C13 C14 I1 1.48(17)
C3 C2 C18 C19 70.40(19)
C1 C2 C18 C19 -114.86(16)
C3 C2 C18 Cl2 -104.38(13)
C1 C2 C18 Cl2 70.36(15)
C2 C18 C19 Si2 12.0(2)
Cl2 C18 C19 Si2 -173.85(8)
C2 C18 C19 I2 -170.81(10)
Cl2 C18 C19 I2 3.36(17)
C22 Si2 C19 C18 120.46(14)
C21 Si2 C19 C18 1.06(16)
C20 Si2 C19 C18 -119.43(14)
C22 Si2 C19 I2 -56.93(9)
C21 Si2 C19 I2 -176.32(7)
C20 Si2 C19 I2 63.19(10)
